data_9004578
loop_
_publ_author_name
'Li, Y.'
'Burns, P. C.'

_publ_section_title
;Investigations of crystal-chemical variability in lead uranyl oxide hydrates.
 I. Curite Note: sample SYN, Synthetic
;
_journal_name_full 'The Canadian Mineralogist'
_journal_page_first 727
_journal_page_last 735
_journal_paper_doi 10.2113/gscanmin.38.3.727
_journal_volume 38
_journal_year 2000
_chemical_formula_sum 'H5 O16 Pb0.832 U4'
_chemical_name_mineral Curite
_space_group_IT_number 62
_symmetry_space_group_name_Hall '-P 2c 2n'
_symmetry_space_group_name_H-M 'P n a m'
_cell_angle_alpha 90
_cell_angle_beta 90
_cell_angle_gamma 90
_cell_formula_units_Z 4
_cell_length_a 12.505
_cell_length_b 12.992
_cell_length_c 8.379
_cell_volume 1361.294
_database_code_amcsd 0005670
_exptl_crystal_density_diffrn 6.760
_cod_original_formula_sum 'U4 Pb.832 O16 H5'
_cod_database_code 9004578

loop_
_space_group_symop_operation_xyz
x,y,z
x,y,1/2-z
-x,-y,1/2+z
1/2-x,1/2+y,1/2+z
1/2+x,1/2-y,1/2-z
1/2+x,1/2-y,z
1/2-x,1/2+y,-z
-x,-y,-z

loop_
_atom_site_label
_atom_site_fract_x
_atom_site_fract_y
_atom_site_fract_z
_atom_site_occupancy
_atom_site_U_iso_or_equiv
_atom_site_type_symbol
_atom_site_attached_hydrogens
U(1) 0.20980 0.07620 0.25000 1.00000 0.02200 U 0
U(2) 0.19610 0.06500 0.75000 1.00000 0.02100 U 0
U(3) 0.30220 0.28490 -0.01350 1.00000 0.02100 U 0
Pb(1) 0.06570 0.33190 0.25000 0.52000 0.04300 Pb 0
Pb(2) 0.01720 0.38230 0.75000 0.31200 0.04800 Pb 0
O(1) 0.22730 0.12480 0.00540 1.00000 0.02600 O 0
O(2) 0.16780 0.34220 -0.03550 1.00000 0.02900 O 0
Wat(3) 0.00000 0.50000 0.00000 1.00000 0.04600 O 2
O(4) 0.06240 0.73020 -0.01720 1.00000 0.03100 O 0
O(5) 0.06570 0.11480 0.25000 1.00000 0.03100 O 0
O(6) 0.25350 0.25500 0.25000 1.00000 0.02200 O 0
O(7) 0.35110 0.03410 0.25000 1.00000 0.03100 O 0
O(8) 0.17370 0.49200 0.25000 1.00000 0.03400 O 0
O(9) 0.20320 0.70740 0.25000 1.00000 0.02500 O 0
O-H(10) 0.15230 0.90220 0.25000 1.00000 0.02000 O 1
O(11) 0.43350 0.62760 0.25000 1.00000 0.03500 O 0
O-H(12) 0.37900 0.43800 0.08070 1.00000 0.02600 O 1

loop_
_cod_changelog_entry_id
_cod_changelog_entry_author
_cod_changelog_entry_date
_cod_changelog_entry_text
1
;cod-tools version 3.8.0
Id: cif_guess_AMCSD_atom_types 9581 2023-05-17 12:35:41Z saulius
;
2023-05-23T09:15:47+03:00
;Derived atom types and hydrogen counts
from atom names that follow the AMCSD naming convention
(Wat == water, O-H == hydroxyl).
;

loop_
_cod_related_entry_id
_cod_related_entry_database
_cod_related_entry_code
1 AMCSD 0005670
